data_8106056
loop_
_publ_author_name
'Wang, Kun-Yan'
'Wei, Pengfei'
'Yang, Xiao-Li'

_publ_section_title
;
 A derivative of the Corey lactone -- crystal structure of
 (3aR,4S,5R,6aS)-4-(((tert-butyldimethylsilyl)oxy)methyl)-2-oxohexahydro-2H-cyclopenta[b]furan-5-yl
 benzoate, C21H30O5Si
;
_journal_issue 1
_journal_name_full 'Zeitschrift f\"ur Kristallographie - New Crystal Structures'
_journal_page_first 91
_journal_page_last 92
_journal_paper_doi 10.1515/ncrs-2017-0184
_journal_volume 233
_journal_year 2018
_chemical_absolute_configuration rmad
_chemical_formula_moiety 'C21 H30 O5 Si'
_chemical_formula_sum 'C21 H30 O5 Si'
_chemical_formula_weight 390.54
_space_group_crystal_system orthorhombic
_space_group_IT_number 19
_space_group_name_Hall 'P 2ac 2ab'
_space_group_name_H-M_alt 'P 21 21 21'
_atom_sites_solution_hydrogens geom
_atom_sites_solution_primary direct
_atom_sites_solution_secondary difmap
_cell_angle_alpha 90
_cell_angle_beta 90
_cell_angle_gamma 90
_cell_formula_units_Z 4
_cell_length_a 8.5017(6)
_cell_length_b 11.4370(7)
_cell_length_c 22.2285(12)
_cell_measurement_reflns_used 5171
_cell_measurement_temperature 296(2)
_cell_measurement_theta_max 24.35
_cell_measurement_theta_min 2.99
_cell_volume 2161.4(2)
_computing_cell_refinement 'Bruker SAINT'
_computing_data_collection 'Bruker APEX2'
_computing_data_reduction 'Bruker SAINT'
_computing_molecular_graphics 'Bruker SHELXTL'
_computing_publication_material 'Bruker SHELXTL'
_computing_structure_refinement 'SHELXS-97 (Sheldrick, 2008)[6]'
_computing_structure_solution 'SHELXS-97 (Sheldrick, 2008)[6]'
_diffrn_ambient_temperature 296(2)
_diffrn_measured_fraction_theta_full 0.998
_diffrn_measured_fraction_theta_max 0.997
_diffrn_measurement_device_type 'Bruker APEX-II CCD'
_diffrn_measurement_method 'omega scan'
_diffrn_radiation_type MoK\a
_diffrn_radiation_wavelength 0.71073
_diffrn_reflns_av_R_equivalents 0.0845
_diffrn_reflns_av_unetI/netI 0.0492
_diffrn_reflns_Laue_measured_fraction_full 0.998
_diffrn_reflns_Laue_measured_fraction_max 0.997
_diffrn_reflns_limit_h_max 10
_diffrn_reflns_limit_h_min -10
_diffrn_reflns_limit_k_max 13
_diffrn_reflns_limit_k_min -13
_diffrn_reflns_limit_l_max 26
_diffrn_reflns_limit_l_min -25
_diffrn_reflns_number 25865
_diffrn_reflns_point_group_measured_fraction_full 0.999
_diffrn_reflns_point_group_measured_fraction_max 0.997
_diffrn_reflns_theta_full 25.242
_diffrn_reflns_theta_max 25.381
_diffrn_reflns_theta_min 2.985
_diffrn_source 'sealed tube'
_exptl_absorpt_coefficient_mu 0.136
_exptl_absorpt_correction_T_max 0.7452
_exptl_absorpt_correction_T_min 0.6694
_exptl_absorpt_correction_type multi-scan
_exptl_absorpt_process_details 'SADABS (Bruker, 2014)'
_exptl_crystal_colour colorless
_exptl_crystal_density_diffrn 1.200
_exptl_crystal_description block
_exptl_crystal_F_000 840
_exptl_crystal_size_max 0.400
_exptl_crystal_size_mid 0.370
_exptl_crystal_size_min 0.350
_refine_diff_density_max 0.162
_refine_diff_density_min -0.238
_refine_diff_density_rms 0.043
_refine_ls_abs_structure_details
;
 Flack x determined using 1010 quotients [(I+)-(I-)]/[(I+)+(I-)]
 (Parsons, Flack and Wagner, Acta Cryst. B69 (2013) 249-259).
;
_refine_ls_abs_structure_Flack -0.04(6)
_refine_ls_extinction_coef .
_refine_ls_extinction_method none
_refine_ls_goodness_of_fit_ref 1.031
_refine_ls_hydrogen_treatment constr
_refine_ls_matrix_type full
_refine_ls_number_parameters 249
_refine_ls_number_reflns 3965
_refine_ls_number_restraints 0
_refine_ls_restrained_S_all 1.031
_refine_ls_R_factor_all 0.0802
_refine_ls_R_factor_gt 0.0499
_refine_ls_shift/su_max 0.001
_refine_ls_shift/su_mean 0.000
_refine_ls_structure_factor_coef Fsqd
_refine_ls_weighting_details 'w=1/[\s^2^(Fo^2^)+(0.0373P)^2^+0.4754P] where P=(Fo^2^+2Fc^2^)/3'
_refine_ls_weighting_scheme calc
_refine_ls_wR_factor_gt 0.0879
_refine_ls_wR_factor_ref 0.0972
_reflns_Friedel_coverage 0.741
_reflns_Friedel_fraction_full 0.999
_reflns_Friedel_fraction_max 0.997
_reflns_number_gt 2970
_reflns_number_total 3965
_reflns_threshold_expression 'I > 2\s(I)'
_cod_data_source_file suppl_ncrs-2017-0184_suppl.cif
_cod_data_source_block 1
_cod_database_code 8106056
_shelx_space_group_comment
;
The symmetry employed for this shelxl refinement is uniquely defined
by the following loop, which should always be used as a source of
symmetry information in preference to the above space-group names.
They are only intended as comments.
;
_shelx_estimated_absorpt_t_min 0.948
_shelx_estimated_absorpt_t_max 0.954

loop_
_space_group_symop_operation_xyz
'x, y, z'
'-x+1/2, -y, z+1/2'
'-x, y+1/2, -z+1/2'
'x+1/2, -y+1/2, -z'

loop_
_atom_site_label
_atom_site_type_symbol
_atom_site_fract_x
_atom_site_fract_y
_atom_site_fract_z
_atom_site_U_iso_or_equiv
_atom_site_adp_type
_atom_site_occupancy
_atom_site_site_symmetry_order
_atom_site_calc_flag
_atom_site_refinement_flags_posn
_atom_site_refinement_flags_adp
_atom_site_refinement_flags_occupancy
_atom_site_disorder_assembly
_atom_site_disorder_group
C1 C 0.0122(6) 1.1086(3) 0.72001(18) 0.0531(11) Uani 1 1 d . . . . .
C2 C 0.1357(6) 1.0178(4) 0.72813(16) 0.0609(12) Uani 1 1 d . . . . .
H2A H 0.2261 1.0347 0.7029 0.073 Uiso 1 1 calc R U . . .
H2B H 0.0952 0.9413 0.7175 0.073 Uiso 1 1 calc R U . . .
C3 C 0.1819(4) 1.0215(3) 0.79473(15) 0.0443(10) Uani 1 1 d . . . . .
H3 H 0.2963 1.0274 0.7992 0.053 Uiso 1 1 calc R U . . .
C4 C 0.1008(5) 1.1332(3) 0.81780(17) 0.0481(10) Uani 1 1 d . . . . .
H4 H 0.1779 1.1914 0.8311 0.058 Uiso 1 1 calc R U . . .
C5 C -0.0063(5) 1.0966(3) 0.86881(16) 0.0498(10) Uani 1 1 d . . . . .
H5A H 0.0437 1.1109 0.9074 0.060 Uiso 1 1 calc R U . . .
H5B H -0.1045 1.1396 0.8673 0.060 Uiso 1 1 calc R U . . .
C6 C -0.0349(4) 0.9678(3) 0.85986(15) 0.0422(9) Uani 1 1 d . . . . .
H6 H -0.0605 0.9288 0.8979 0.051 Uiso 1 1 calc R U . . .
C7 C 0.1169(4) 0.9202(3) 0.83271(15) 0.0398(9) Uani 1 1 d . . . . .
H7 H 0.0906 0.8552 0.8058 0.048 Uiso 1 1 calc R U . . .
C8 C -0.2490(5) 0.8581(3) 0.81921(18) 0.0457(10) Uani 1 1 d . . . . .
C9 C -0.3591(5) 0.8449(3) 0.76816(17) 0.0427(9) Uani 1 1 d . . . . .
C10 C -0.4689(5) 0.7557(4) 0.7699(2) 0.0575(12) Uani 1 1 d . . . . .
H10 H -0.4730 0.7065 0.8032 0.069 Uiso 1 1 calc R U . . .
C11 C -0.5725(5) 0.7387(4) 0.7228(3) 0.0724(15) Uani 1 1 d . . . . .
H11 H -0.6471 0.6794 0.7246 0.087 Uiso 1 1 calc R U . . .
C12 C -0.5645(6) 0.8099(5) 0.6735(2) 0.0729(14) Uani 1 1 d . . . . .
H12 H -0.6335 0.7985 0.6415 0.088 Uiso 1 1 calc R U . . .
C13 C -0.4552(6) 0.8981(5) 0.6708(2) 0.0713(14) Uani 1 1 d . . . . .
H13 H -0.4500 0.9458 0.6370 0.086 Uiso 1 1 calc R U . . .
C14 C -0.3527(5) 0.9163(4) 0.71816(17) 0.0549(11) Uani 1 1 d . . . . .
H14 H -0.2794 0.9766 0.7163 0.066 Uiso 1 1 calc R U . . .
C15 C 0.2303(5) 0.8763(3) 0.88019(16) 0.0488(10) Uani 1 1 d . . . . .
H15A H 0.1801 0.8152 0.9036 0.059 Uiso 1 1 calc R U . . .
H15B H 0.3220 0.8429 0.8607 0.059 Uiso 1 1 calc R U . . .
C16 C 0.4945(5) 1.0699(3) 0.99722(16) 0.0490(10) Uani 1 1 d . . . . .
C17 C 0.5536(8) 1.0765(6) 1.0623(2) 0.115(2) Uani 1 1 d . . . . .
H17A H 0.6088 1.0058 1.0722 0.172 Uiso 1 1 calc R U . . .
H17B H 0.4657 1.0859 1.0890 0.172 Uiso 1 1 calc R U . . .
H17C H 0.6233 1.1420 1.0666 0.172 Uiso 1 1 calc R U . . .
C18 C 0.4219(7) 1.1878(4) 0.9822(2) 0.0821(16) Uani 1 1 d . . . . .
H18A H 0.4993 1.2481 0.9872 0.123 Uiso 1 1 calc R U . . .
H18B H 0.3347 1.2024 1.0087 0.123 Uiso 1 1 calc R U . . .
H18C H 0.3857 1.1873 0.9413 0.123 Uiso 1 1 calc R U . . .
C19 C 0.6300(6) 1.0494(5) 0.9540(3) 0.109(2) Uani 1 1 d . . . . .
H19A H 0.5899 1.0412 0.9139 0.164 Uiso 1 1 calc R U . . .
H19B H 0.6850 0.9794 0.9653 0.164 Uiso 1 1 calc R U . . .
H19C H 0.7010 1.1146 0.9556 0.164 Uiso 1 1 calc R U . . .
C20 C 0.1779(6) 0.9726(4) 1.0409(2) 0.0794(15) Uani 1 1 d . . . . .
H20A H 0.1418 1.0520 1.0386 0.119 Uiso 1 1 calc R U . . .
H20B H 0.2122 0.9560 1.0811 0.119 Uiso 1 1 calc R U . . .
H20C H 0.0936 0.9207 1.0302 0.119 Uiso 1 1 calc R U . . .
C21 C 0.4303(6) 0.8051(4) 0.9990(2) 0.0731(14) Uani 1 1 d . . . . .
H21A H 0.3511 0.7467 0.9926 0.110 Uiso 1 1 calc R U . . .
H21B H 0.4703 0.7987 1.0393 0.110 Uiso 1 1 calc R U . . .
H21C H 0.5146 0.7939 0.9708 0.110 Uiso 1 1 calc R U . . .
O1 O 0.0048(4) 1.1778(2) 0.76851(12) 0.0583(8) Uani 1 1 d . . . . .
O2 O -0.0718(4) 1.1252(3) 0.67801(14) 0.0782(10) Uani 1 1 d . . . . .
O3 O -0.1612(3) 0.9548(2) 0.81594(10) 0.0493(6) Uani 1 1 d . . . . .
O4 O -0.2388(4) 0.7890(3) 0.85975(14) 0.0776(10) Uani 1 1 d . . . . .
O5 O 0.2783(3) 0.9675(2) 0.91904(11) 0.0574(8) Uani 1 1 d . . . . .
Si1 Si 0.34377(13) 0.95170(9) 0.98809(4) 0.0414(3) Uani 1 1 d . . . . .

loop_
_atom_site_aniso_label
_atom_site_aniso_U_11
_atom_site_aniso_U_22
_atom_site_aniso_U_33
_atom_site_aniso_U_23
_atom_site_aniso_U_13
_atom_site_aniso_U_12
C1 0.073(3) 0.038(2) 0.048(2) 0.008(2) -0.001(2) -0.011(2)
C2 0.079(3) 0.064(3) 0.040(2) 0.000(2) 0.010(2) 0.011(3)
C3 0.043(2) 0.047(2) 0.043(2) -0.0002(18) 0.0032(18) 0.003(2)
C4 0.057(3) 0.041(2) 0.046(2) -0.0083(18) -0.007(2) -0.010(2)
C5 0.055(3) 0.053(2) 0.041(2) -0.0113(18) -0.004(2) 0.013(2)
C6 0.043(2) 0.050(2) 0.0337(18) 0.0022(18) -0.0012(17) -0.005(2)
C7 0.050(3) 0.0343(19) 0.0347(19) -0.0061(16) -0.0048(17) -0.0030(17)
C8 0.044(2) 0.045(2) 0.048(2) -0.001(2) 0.003(2) -0.001(2)
C9 0.036(2) 0.041(2) 0.051(2) -0.0078(18) 0.001(2) 0.0019(19)
C10 0.047(3) 0.055(3) 0.071(3) -0.002(2) 0.005(2) -0.002(2)
C11 0.048(3) 0.071(3) 0.099(4) -0.017(3) -0.008(3) -0.012(3)
C12 0.056(3) 0.084(4) 0.079(4) -0.018(3) -0.023(3) -0.002(3)
C13 0.071(3) 0.079(3) 0.064(3) 0.004(3) -0.020(3) -0.001(3)
C14 0.050(2) 0.054(2) 0.060(3) -0.001(2) -0.009(2) -0.007(2)
C15 0.058(3) 0.039(2) 0.050(2) -0.0052(19) -0.004(2) 0.007(2)
C16 0.048(2) 0.053(2) 0.046(2) 0.0000(19) -0.0033(19) -0.0045(19)
C17 0.139(6) 0.126(5) 0.078(4) 0.014(4) -0.045(4) -0.057(5)
C18 0.090(4) 0.052(3) 0.105(4) -0.001(3) 0.002(3) -0.015(3)
C19 0.069(4) 0.102(4) 0.157(5) -0.030(4) 0.045(4) -0.021(4)
C20 0.071(3) 0.074(3) 0.094(3) -0.001(3) 0.036(3) -0.010(3)
C21 0.082(3) 0.058(3) 0.080(3) 0.019(3) -0.009(3) 0.017(3)
O1 0.082(2) 0.0389(16) 0.0535(18) 0.0020(13) -0.0051(18) 0.0068(15)
O2 0.111(3) 0.063(2) 0.0606(19) 0.0141(17) -0.027(2) -0.006(2)
O3 0.0461(15) 0.0548(15) 0.0470(14) 0.0086(13) -0.0086(13) -0.0138(16)
O4 0.097(3) 0.067(2) 0.068(2) 0.0238(18) -0.0248(19) -0.0287(19)
O5 0.080(2) 0.0377(15) 0.0547(16) -0.0005(13) -0.0256(15) -0.0001(15)
Si1 0.0441(6) 0.0388(5) 0.0412(5) 0.0032(5) 0.0015(5) 0.0032(5)

loop_
_atom_type_symbol
_atom_type_description
_atom_type_scat_dispersion_real
_atom_type_scat_dispersion_imag
_atom_type_scat_source
C C 0.0033 0.0016 'International Tables Vol C Tables 4.2.6.8 and 6.1.1.4'
H H 0.0000 0.0000 'International Tables Vol C Tables 4.2.6.8 and 6.1.1.4'
O O 0.0106 0.0060 'International Tables Vol C Tables 4.2.6.8 and 6.1.1.4'
Si Si 0.0817 0.0704 'International Tables Vol C Tables 4.2.6.8 and 6.1.1.4'

loop_
_geom_angle_atom_site_label_1
_geom_angle_atom_site_label_2
_geom_angle_atom_site_label_3
_geom_angle
_geom_angle_site_symmetry_1
_geom_angle_site_symmetry_3
O2 C1 O1 120.7(4) . .
O2 C1 C2 129.0(4) . .
O1 C1 C2 110.4(4) . .
C1 C2 C3 106.2(3) . .
C1 C2 H2A 110.5 . .
C3 C2 H2A 110.5 . .
C1 C2 H2B 110.5 . .
C3 C2 H2B 110.5 . .
H2A C2 H2B 108.7 . .
C2 C3 C7 114.7(3) . .
C2 C3 C4 103.3(3) . .
C7 C3 C4 106.3(3) . .
C2 C3 H3 110.7 . .
C7 C3 H3 110.7 . .
C4 C3 H3 110.7 . .
O1 C4 C5 108.9(3) . .
O1 C4 C3 106.9(3) . .
C5 C4 C3 106.8(3) . .
O1 C4 H4 111.3 . .
C5 C4 H4 111.3 . .
C3 C4 H4 111.3 . .
C6 C5 C4 105.6(3) . .
C6 C5 H5A 110.6 . .
C4 C5 H5A 110.6 . .
C6 C5 H5B 110.6 . .
C4 C5 H5B 110.6 . .
H5A C5 H5B 108.7 . .
O3 C6 C5 107.9(3) . .
O3 C6 C7 108.8(3) . .
C5 C6 C7 105.3(3) . .
O3 C6 H6 111.5 . .
C5 C6 H6 111.5 . .
C7 C6 H6 111.5 . .
C15 C7 C6 112.4(3) . .
C15 C7 C3 113.8(3) . .
C6 C7 C3 104.7(3) . .
C15 C7 H7 108.6 . .
C6 C7 H7 108.6 . .
C3 C7 H7 108.6 . .
O4 C8 O3 123.0(4) . .
O4 C8 C9 123.6(4) . .
O3 C8 C9 113.4(3) . .
C14 C9 C10 119.1(4) . .
C14 C9 C8 122.2(4) . .
C10 C9 C8 118.8(4) . .
C11 C10 C9 120.8(4) . .
C11 C10 H10 119.6 . .
C9 C10 H10 119.6 . .
C12 C11 C10 119.5(5) . .
C12 C11 H11 120.3 . .
C10 C11 H11 120.3 . .
C11 C12 C13 120.4(5) . .
C11 C12 H12 119.8 . .
C13 C12 H12 119.8 . .
C12 C13 C14 120.3(5) . .
C12 C13 H13 119.9 . .
C14 C13 H13 119.9 . .
C9 C14 C13 120.0(4) . .
C9 C14 H14 120.0 . .
C13 C14 H14 120.0 . .
O5 C15 C7 111.4(3) . .
O5 C15 H15A 109.4 . .
C7 C15 H15A 109.4 . .
O5 C15 H15B 109.4 . .
C7 C15 H15B 109.4 . .
H15A C15 H15B 108.0 . .
C19 C16 C18 107.9(4) . .
C19 C16 C17 110.9(4) . .
C18 C16 C17 107.2(4) . .
C19 C16 Si1 109.8(3) . .
C18 C16 Si1 109.8(3) . .
C17 C16 Si1 111.2(3) . .
C16 C17 H17A 109.5 . .
C16 C17 H17B 109.5 . .
H17A C17 H17B 109.5 . .
C16 C17 H17C 109.5 . .
H17A C17 H17C 109.5 . .
H17B C17 H17C 109.5 . .
C16 C18 H18A 109.5 . .
C16 C18 H18B 109.5 . .
H18A C18 H18B 109.5 . .
C16 C18 H18C 109.5 . .
H18A C18 H18C 109.5 . .
H18B C18 H18C 109.5 . .
C16 C19 H19A 109.5 . .
C16 C19 H19B 109.5 . .
H19A C19 H19B 109.5 . .
C16 C19 H19C 109.5 . .
H19A C19 H19C 109.5 . .
H19B C19 H19C 109.5 . .
Si1 C20 H20A 109.5 . .
Si1 C20 H20B 109.5 . .
H20A C20 H20B 109.5 . .
Si1 C20 H20C 109.5 . .
H20A C20 H20C 109.5 . .
H20B C20 H20C 109.5 . .
Si1 C21 H21A 109.5 . .
Si1 C21 H21B 109.5 . .
H21A C21 H21B 109.5 . .
Si1 C21 H21C 109.5 . .
H21A C21 H21C 109.5 . .
H21B C21 H21C 109.5 . .
C1 O1 C4 111.8(3) . .
C8 O3 C6 117.3(3) . .
C15 O5 Si1 126.0(2) . .
O5 Si1 C21 110.96(19) . .
O5 Si1 C20 108.7(2) . .
C21 Si1 C20 109.8(2) . .
O5 Si1 C16 104.69(15) . .
C21 Si1 C16 111.6(2) . .
C20 Si1 C16 111.1(2) . .

loop_
_geom_bond_atom_site_label_1
_geom_bond_atom_site_label_2
_geom_bond_distance
_geom_bond_site_symmetry_2
C1 O2 1.190(5) .
C1 O1 1.339(4) .
C1 C2 1.488(6) .
C2 C3 1.532(5) .
C2 H2A 0.9700 .
C2 H2B 0.9700 .
C3 C7 1.536(5) .
C3 C4 1.540(5) .
C3 H3 0.9800 .
C4 O1 1.458(5) .
C4 C5 1.513(5) .
C4 H4 0.9800 .
C5 C6 1.506(5) .
C5 H5A 0.9700 .
C5 H5B 0.9700 .
C6 O3 1.459(4) .
C6 C7 1.525(5) .
C6 H6 0.9800 .
C7 C15 1.515(5) .
C7 H7 0.9800 .
C8 O4 1.202(4) .
C8 O3 1.336(4) .
C8 C9 1.479(5) .
C9 C14 1.380(5) .
C9 C10 1.383(5) .
C10 C11 1.382(6) .
C10 H10 0.9300 .
C11 C12 1.368(7) .
C11 H11 0.9300 .
C12 C13 1.373(7) .
C12 H12 0.9300 .
C13 C14 1.382(6) .
C13 H13 0.9300 .
C14 H14 0.9300 .
C15 O5 1.414(4) .
C15 H15A 0.9700 .
C15 H15B 0.9700 .
C16 C19 1.518(6) .
C16 C18 1.520(6) .
C16 C17 1.534(5) .
C16 Si1 1.874(4) .
C17 H17A 0.9600 .
C17 H17B 0.9600 .
C17 H17C 0.9600 .
C18 H18A 0.9600 .
C18 H18B 0.9600 .
C18 H18C 0.9600 .
C19 H19A 0.9600 .
C19 H19B 0.9600 .
C19 H19C 0.9600 .
C20 Si1 1.850(4) .
C20 H20A 0.9600 .
C20 H20B 0.9600 .
C20 H20C 0.9600 .
C21 Si1 1.847(4) .
C21 H21A 0.9600 .
C21 H21B 0.9600 .
C21 H21C 0.9600 .
O5 Si1 1.643(3) .
